data_4332935
loop_
_publ_author_name
'Barker, Julia E.'
'Liu, Yu'
'Yee, Gordon T.'
'Chen, Wei-Zhong'
'Wang, Guangbin'
'Rivera, Vilma M.'
'Ren, Tong'

_publ_section_title
;
 Cu2{[18]ane-N6} Complexes:&#x00A0; Structures, Magnetism, and Phosphate
 Monoester Binding
;
_journal_issue 19
_journal_name_full 'Inorganic Chemistry'
_journal_page_first 7973
_journal_page_last 7980
_journal_paper_doi 10.1021/ic0611140
_journal_volume 45
_journal_year 2006
_chemical_formula_sum 'C16 H36 Cu2 F12 N6 O4 P2'
_chemical_formula_weight 793.53
_chemical_name_systematic
; 
 ? 
;
_space_group_IT_number 5
_symmetry_cell_setting monoclinic
_symmetry_space_group_name_Hall 'C 2y'
_symmetry_space_group_name_H-M 'C 1 2 1'
_atom_sites_solution_hydrogens geom
_atom_sites_solution_primary direct
_atom_sites_solution_secondary difmap
_audit_creation_method SHELXL-97
_cell_angle_alpha 90.00
_cell_angle_beta 97.010(2)
_cell_angle_gamma 90.00
_cell_formula_units_Z 2
_cell_length_a 16.3130(15)
_cell_length_b 9.8226(9)
_cell_length_c 9.3062(9)
_cell_measurement_reflns_used 3565
_cell_measurement_temperature 300(2)
_cell_measurement_theta_max 28.08
_cell_measurement_theta_min 2.42
_cell_volume 1480.0(2)
_computing_cell_refinement 'Bruker SMART'
_computing_data_collection 'Bruker SMART'
_computing_data_reduction 'Bruker SHELXTL'
_computing_molecular_graphics 'Bruker SHELXTL'
_computing_publication_material 'Bruker SHELXTL'
_computing_structure_refinement 'SHELXL-97 (Sheldrick, 1997)'
_computing_structure_solution 'SHELXS-97 (Sheldrick, 1990)'
_diffrn_ambient_temperature 300(2)
_diffrn_measured_fraction_theta_full 1.000
_diffrn_measured_fraction_theta_max 1.000
_diffrn_measurement_device_type 'CCD area detector'
_diffrn_measurement_method 'phi and omega scans'
_diffrn_radiation_monochromator graphite
_diffrn_radiation_source 'fine-focus sealed tube'
_diffrn_radiation_type MoK\a
_diffrn_radiation_wavelength 0.71073
_diffrn_reflns_av_R_equivalents 0.0379
_diffrn_reflns_av_sigmaI/netI 0.0334
_diffrn_reflns_limit_h_max 19
_diffrn_reflns_limit_h_min -15
_diffrn_reflns_limit_k_max 11
_diffrn_reflns_limit_k_min -11
_diffrn_reflns_limit_l_max 8
_diffrn_reflns_limit_l_min -11
_diffrn_reflns_number 3899
_diffrn_reflns_theta_full 25.00
_diffrn_reflns_theta_max 25.00
_diffrn_reflns_theta_min 2.20
_exptl_absorpt_coefficient_mu 1.656
_exptl_absorpt_correction_T_max 0.452
_exptl_absorpt_correction_T_min 1.000
_exptl_absorpt_correction_type empirical
_exptl_absorpt_process_details
; 
  SADABS, Absorption corrections using Bruker CCD based on the method of 
  Bob Blessing.  Acta Cryst. 1995, A51, 33 
;
_exptl_crystal_colour blue
_exptl_crystal_density_diffrn 1.781
_exptl_crystal_density_method 'not measured'
_exptl_crystal_description block
_exptl_crystal_F_000 804
_exptl_crystal_size_max 0.30
_exptl_crystal_size_mid 0.27
_exptl_crystal_size_min 0.04
_refine_diff_density_max 0.762
_refine_diff_density_min -0.790
_refine_diff_density_rms 0.094
_refine_ls_abs_structure_details 'Flack H D (1983), Acta Cryst. A39, 876-881'
_refine_ls_abs_structure_Flack 0.33(4)
_refine_ls_extinction_method none
_refine_ls_goodness_of_fit_ref 1.037
_refine_ls_hydrogen_treatment mixed
_refine_ls_matrix_type full
_refine_ls_number_parameters 191
_refine_ls_number_reflns 2393
_refine_ls_number_restraints 1
_refine_ls_restrained_S_all 1.037
_refine_ls_R_factor_all 0.0523
_refine_ls_R_factor_gt 0.0479
_refine_ls_shift/su_max 0.000
_refine_ls_shift/su_mean 0.000
_refine_ls_structure_factor_coef Fsqd
_refine_ls_weighting_details 'calc w=1/[\s^2^(Fo^2^)+(0.1150P)^2^+0.0000P] where P=(Fo^2^+2Fc^2^)/3'
_refine_ls_weighting_scheme calc
_refine_ls_wR_factor_gt 0.1368
_refine_ls_wR_factor_ref 0.1433
_reflns_number_gt 2137
_reflns_number_total 2393
_reflns_threshold_expression >2sigma(I)
_cod_data_source_file ic0611140sup1.cif
_cod_data_source_block compd1
_cod_depositor_comments
;
The following automatic conversions were performed:

'_symmetry_cell_setting' value 'Monoclinic' changed to 'monoclinic'
according to /home/saulius/struct/CIF-dictionaries/cif_core.dic
dictionary named 'cif_core.dic' version 2.4.2 from 2011-04-26.

Automatic conversion script
Id: cif_fix_values 1891 2012-01-12 08:04:46Z andrius 
;
_cod_original_sg_symbol_H-M C2
_cod_database_code 4332935

loop_
_symmetry_equiv_pos_as_xyz
'x, y, z'
'-x, y, -z'
'x+1/2, y+1/2, z'
'-x+1/2, y+1/2, -z'

loop_
_atom_site_label
_atom_site_type_symbol
_atom_site_fract_x
_atom_site_fract_y
_atom_site_fract_z
_atom_site_U_iso_or_equiv
_atom_site_adp_type
_atom_site_occupancy
_atom_site_symmetry_multiplicity
_atom_site_calc_flag
_atom_site_refinement_flags
Cu Cu 0.96394(3) 0.7582(2) 0.33708(4) 0.0371(2) Uani 1 1 d .
N1 N 0.9606(4) 0.5484(8) 0.3199(8) 0.040(2) Uani 1 1 d .
H1C H 1.0061 0.5237 0.2784 0.048 Uiso 1 1 calc R
N2 N 0.8710(2) 0.7601(16) 0.1773(4) 0.0477(8) Uani 1 1 d .
H2C H 0.8224 0.7553 0.2156 0.057 Uiso 1 1 calc R
N3 N 0.9619(4) 0.9595(10) 0.3178(8) 0.045(2) Uani 1 1 d .
H3C H 1.0086 0.9832 0.2795 0.053 Uiso 1 1 calc R
O1 O 1.07902(16) 0.7573(11) 0.4423(3) 0.0414(6) Uani 1 1 d .
O2 O 1.0980(2) 0.7593(16) 0.2143(3) 0.0722(10) Uani 1 1 d .
C1 C 0.9612(6) 0.4674(10) 0.4486(11) 0.044(2) Uani 1 1 d .
H1A H 0.9489 0.3741 0.4195 0.053 Uiso 1 1 calc R
H1B H 0.9166 0.4988 0.5004 0.053 Uiso 1 1 calc R
C2 C 0.8893(7) 0.5191(11) 0.2136(12) 0.056(3) Uani 1 1 d .
H2A H 0.8394 0.5163 0.2606 0.067 Uiso 1 1 calc R
H2B H 0.8961 0.4314 0.1687 0.067 Uiso 1 1 calc R
C3 C 0.8823(7) 0.6343(12) 0.0959(12) 0.058(3) Uani 1 1 d .
H3A H 0.9322 0.6390 0.0489 0.070 Uiso 1 1 calc R
H3B H 0.8355 0.6184 0.0230 0.070 Uiso 1 1 calc R
C4 C 0.8743(7) 0.8896(11) 0.0983(12) 0.052(2) Uani 1 1 d .
H4A H 0.9184 0.8869 0.0371 0.062 Uiso 1 1 calc R
H4B H 0.8225 0.9051 0.0374 0.062 Uiso 1 1 calc R
C5 C 0.8895(6) 0.9993(12) 0.2062(11) 0.055(3) Uani 1 1 d .
H5A H 0.8405 1.0139 0.2537 0.066 Uiso 1 1 calc R
H5B H 0.9021 1.0833 0.1587 0.066 Uiso 1 1 calc R
C6 C 0.9579(7) 1.0512(12) 0.4501(13) 0.057(3) Uani 1 1 d .
H6A H 0.9146 1.0191 0.5045 0.069 Uiso 1 1 calc R
H6B H 0.9443 1.1434 0.4183 0.069 Uiso 1 1 calc R
C7 C 1.1271(3) 0.7563(16) 0.3423(4) 0.0464(10) Uani 1 1 d .
C8 C 1.2179(4) 0.766(2) 0.3896(8) 0.100(3) Uani 1 1 d .
H11A H 1.2477 0.7317 0.3147 0.150 Uiso 1 1 calc R
H11B H 1.2316 0.7141 0.4763 0.150 Uiso 1 1 calc R
H11C H 1.2326 0.8600 0.4082 0.150 Uiso 1 1 calc R
F1 F 0.6996(4) 0.8618(11) 0.2478(11) 0.108(3) Uani 1 1 d .
F2 F 0.5693(5) 0.6371(8) 0.1322(10) 0.090(2) Uani 1 1 d .
F3 F 0.6694(3) 0.7663(14) 0.0441(4) 0.0997(18) Uani 1 1 d .
F4 F 0.5676(5) 0.8674(10) 0.1279(12) 0.119(3) Uani 1 1 d .
F5 F 0.5918(3) 0.7559(16) 0.3369(4) 0.1062(14) Uani 1 1 d .
F6 F 0.6894(5) 0.6400(10) 0.2552(11) 0.117(3) Uani 1 1 d .
P P 0.63118(7) 0.7596(5) 0.19014(12) 0.0512(3) Uani 1 1 d .

loop_
_atom_site_aniso_label
_atom_site_aniso_U_11
_atom_site_aniso_U_22
_atom_site_aniso_U_33
_atom_site_aniso_U_23
_atom_site_aniso_U_13
_atom_site_aniso_U_12
Cu 0.0466(3) 0.0330(3) 0.0327(3) 0.0000(6) 0.00856(19) 0.0000(6)
N1 0.054(5) 0.020(4) 0.046(5) -0.016(3) 0.011(4) -0.007(3)
N2 0.0474(18) 0.060(2) 0.0362(16) -0.003(6) 0.0079(14) -0.003(6)
N3 0.053(5) 0.045(5) 0.038(5) -0.003(3) 0.016(4) -0.003(3)
O1 0.0446(14) 0.0477(16) 0.0342(13) 0.001(4) 0.0138(11) -0.007(4)
O2 0.079(2) 0.104(3) 0.0367(16) -0.004(6) 0.0192(15) -0.004(7)
C1 0.066(5) 0.020(4) 0.051(6) -0.005(4) 0.019(4) -0.011(4)
C2 0.079(6) 0.034(5) 0.054(6) -0.007(5) 0.007(5) -0.004(5)
C3 0.067(6) 0.062(6) 0.043(5) 0.004(5) -0.001(4) -0.004(5)
C4 0.056(5) 0.065(6) 0.036(5) 0.017(5) 0.010(4) 0.007(4)
C5 0.056(5) 0.066(7) 0.045(6) 0.026(5) 0.011(4) 0.016(5)
C6 0.078(7) 0.034(6) 0.059(7) -0.001(5) 0.006(5) -0.001(5)
C7 0.052(2) 0.048(2) 0.042(2) -0.006(6) 0.0171(17) -0.001(6)
C8 0.049(3) 0.168(9) 0.087(5) 0.036(12) 0.019(3) 0.013(9)
F1 0.061(3) 0.136(7) 0.129(6) -0.060(5) 0.016(4) -0.026(3)
F2 0.100(5) 0.072(4) 0.104(6) -0.019(4) 0.036(4) -0.031(4)
F3 0.118(3) 0.123(4) 0.066(2) 0.029(5) 0.044(2) 0.032(6)
F4 0.096(5) 0.137(7) 0.117(7) 0.012(6) -0.019(5) 0.037(6)
F5 0.130(3) 0.125(4) 0.074(2) -0.001(7) 0.054(2) -0.013(8)
F6 0.150(7) 0.081(5) 0.114(5) 0.003(5) -0.011(5) 0.052(5)
P 0.0478(6) 0.0615(8) 0.0456(6) -0.0008(19) 0.0103(5) 0.0011(18)

loop_
_atom_type_symbol
_atom_type_description
_atom_type_scat_dispersion_real
_atom_type_scat_dispersion_imag
_atom_type_scat_source
Cu Cu 0.3201 1.2651 'International Tables Vol C Tables 4.2.6.8 and 6.1.1.4'
N N 0.0061 0.0033 'International Tables Vol C Tables 4.2.6.8 and 6.1.1.4'
H H 0.0000 0.0000 'International Tables Vol C Tables 4.2.6.8 and 6.1.1.4'
O O 0.0106 0.0060 'International Tables Vol C Tables 4.2.6.8 and 6.1.1.4'
C C 0.0033 0.0016 'International Tables Vol C Tables 4.2.6.8 and 6.1.1.4'
F F 0.0171 0.0103 'International Tables Vol C Tables 4.2.6.8 and 6.1.1.4'
P P 0.1023 0.0942 'International Tables Vol C Tables 4.2.6.8 and 6.1.1.4'

loop_
_geom_angle_atom_site_label_1
_geom_angle_atom_site_label_2
_geom_angle_atom_site_label_3
_geom_angle
_geom_angle_site_symmetry_3
N3 Cu N2 85.4(5) .
N3 Cu O1 93.0(4) .
N2 Cu O1 161.07(13) .
N3 Cu N1 170.35(14) .
N2 Cu N1 86.6(5) .
O1 Cu N1 92.7(4) .
N3 Cu O1 94.8(3) 2_756
N2 Cu O1 112.85(12) 2_756
O1 Cu O1 86.08(10) 2_756
N1 Cu O1 93.4(3) 2_756
C1 N1 C2 112.3(8) .
C1 N1 Cu 119.3(6) .
C2 N1 Cu 105.0(6) .
C4 N2 C3 116.9(4) .
C4 N2 Cu 108.1(8) .
C3 N2 Cu 104.2(7) .
C5 N3 C6 107.0(8) .
C5 N3 Cu 108.7(6) .
C6 N3 Cu 120.9(7) .
C7 O1 Cu 105.2(2) .
C7 O1 Cu 160.8(3) 2_756
Cu O1 Cu 93.92(10) 2_756
N1 C1 C1 117.0(9) 2_756
N1 C2 C3 108.4(9) .
N2 C3 C2 104.4(9) .
C5 C4 N2 107.7(8) .
C4 C5 N3 109.2(9) .
N3 C6 C6 110.9(11) 2_756
O2 C7 O1 120.2(4) .
O2 C7 C8 122.4(5) .
O1 C7 C8 117.1(4) .
F4 P F1 96.2(6) .
F4 P F3 88.1(5) .
F1 P F3 85.8(6) .
F4 P F5 90.9(7) .
F1 P F5 93.9(5) .
F3 P F5 178.8(8) .
F4 P F6 174.7(6) .
F1 P F6 88.6(4) .
F3 P F6 94.5(6) .
F5 P F6 86.6(6) .
F4 P F2 91.3(3) .
F1 P F2 172.2(6) .
F3 P F2 92.3(5) .
F5 P F2 88.1(6) .
F6 P F2 84.1(6) .

loop_
_geom_bond_atom_site_label_1
_geom_bond_atom_site_label_2
_geom_bond_distance
_geom_bond_site_symmetry_2
Cu N3 1.985(10) .
Cu N2 1.990(3) .
Cu O1 2.009(3) .
Cu N1 2.068(9) .
Cu O1 2.249(3) 2_756
N1 C1 1.437(14) .
N1 C2 1.461(11) .
N2 C4 1.474(18) .
N2 C3 1.47(2) .
N3 C5 1.525(11) .
N3 C6 1.534(15) .
O1 C7 1.289(5) .
O1 Cu 2.249(3) 2_756
O2 C7 1.228(6) .
C1 C1 1.491(18) 2_756
C2 C3 1.569(16) .
C4 C5 1.473(16) .
C6 C6 1.56(2) 2_756
C7 C8 1.495(8) .
F1 P 1.548(8) .
F2 P 1.620(8) .
F3 P 1.565(4) .
F4 P 1.544(9) .
F5 P 1.579(4) .
F6 P 1.584(9) .

loop_
_geom_torsion_atom_site_label_1
_geom_torsion_atom_site_label_2
_geom_torsion_atom_site_label_3
_geom_torsion_atom_site_label_4
_geom_torsion
_geom_torsion_site_symmetry_1
_geom_torsion_site_symmetry_4
N3 Cu N1 C1 -166.6(10) . .
N2 Cu N1 C1 -132.1(6) . .
O1 Cu N1 C1 66.8(6) . .
O1 Cu N1 C1 -19.4(6) 2_756 .
N3 Cu N1 C2 -39.6(10) . .
N2 Cu N1 C2 -5.2(6) . .
O1 Cu N1 C2 -166.2(6) . .
O1 Cu N1 C2 107.6(6) 2_756 .
N3 Cu N2 C4 22.0(7) . .
O1 Cu N2 C4 -64(2) . .
N1 Cu N2 C4 -152.6(7) . .
O1 Cu N2 C4 115.2(6) 2_756 .
N3 Cu N2 C3 147.0(7) . .
O1 Cu N2 C3 61(2) . .
N1 Cu N2 C3 -27.6(7) . .
O1 Cu N2 C3 -119.8(7) 2_756 .
N2 Cu N3 C5 4.4(6) . .
O1 Cu N3 C5 165.5(6) . .
N1 Cu N3 C5 38.9(11) . .
O1 Cu N3 C5 -108.2(6) 2_756 .
N2 Cu N3 C6 128.5(7) . .
O1 Cu N3 C6 -70.4(7) . .
N1 Cu N3 C6 163.0(9) . .
O1 Cu N3 C6 15.9(7) 2_756 .
N3 Cu O1 C7 -86.0(9) . .
N2 Cu O1 C7 -1(2) . .
N1 Cu O1 C7 86.2(9) . .
O1 Cu O1 C7 179.4(8) 2_756 .
N3 Cu O1 Cu 94.1(4) . 2_756
N2 Cu O1 Cu 178.9(15) . 2_756
N1 Cu O1 Cu -93.6(4) . 2_756
O1 Cu O1 Cu -0.5(5) 2_756 2_756
C2 N1 C1 C1 167.9(8) . 2_756
Cu N1 C1 C1 -68.6(10) . 2_756
C1 N1 C2 C3 166.5(9) . .
Cu N1 C2 C3 35.4(9) . .
C4 N2 C3 C2 171.5(9) . .
Cu N2 C3 C2 52.4(9) . .
N1 C2 C3 N2 -60.5(10) . .
C3 N2 C4 C5 -161.5(9) . .
Cu N2 C4 C5 -44.5(9) . .
N2 C4 C5 N3 49.1(11) . .
C6 N3 C5 C4 -162.4(9) . .
Cu N3 C5 C4 -30.3(9) . .
C5 N3 C6 C6 -162.6(9) . 2_756
Cu N3 C6 C6 72.5(11) . 2_756
Cu O1 C7 O2 1.7(16) . .
Cu O1 C7 O2 -179(2) 2_756 .
Cu O1 C7 C8 175.3(13) . .
Cu O1 C7 C8 -5(4) 2_756 .
